data_7057515
loop_
_publ_author_name
'Gonz\'alez, Iv\'an A.'
'Henr\'iquez, Marco A.'
'Cort\'es-Arriagada, Diego'
'Natali, Mirco'
'Daniliuc, Constantin G.'
'Dreyse, Paulina'
'Maze, Jer\'onimo'
'Rojas, Ren\'e S.'
'Salas, Cristian O.'
'Cabrera, Alan R.'

_publ_section_title
;
 Heteroleptic Cu(i) complexes bearing methoxycarbonyl-imidoylindazole and
 POP ligands -- an experimental and theoretical study of their
 photophysical properties
;
_journal_issue 15
_journal_name_full 'New Journal of Chemistry'
_journal_page_first 12576
_journal_paper_doi 10.1039/C8NJ00699G
_journal_volume 42
_journal_year 2018
_chemical_formula_sum 'C25 H29 N3 O2'
_chemical_formula_weight 403.51
_space_group_crystal_system monoclinic
_space_group_IT_number 14
_space_group_name_Hall '-P 2ybc'
_space_group_name_H-M_alt 'P 1 21/c 1'
_symmetry_space_group_name_Hall '-P 2ybc'
_symmetry_space_group_name_H-M 'P 1 21/c 1'
_atom_sites_solution_hydrogens geom
_audit_update_record
;
2017-11-30 deposited with the CCDC.
2018-06-15 downloaded from the CCDC.
;
_cell_angle_alpha 90
_cell_angle_beta 107.8170(10)
_cell_angle_gamma 90
_cell_formula_units_Z 4
_cell_length_a 20.0322(7)
_cell_length_b 5.8421(2)
_cell_length_c 19.3439(7)
_cell_measurement_reflns_used 9542
_cell_measurement_temperature 100.(2)
_cell_measurement_theta_max 26.4275
_cell_measurement_theta_min 2.5620
_cell_volume 2155.24(13)
_computing_cell_refinement 'SAINT V8.34A (Bruker AXS Inc., 2013)'
_computing_data_collection
;
APEX2 v.2014.1-1 (Bruker AXS Inc., 2014)

;
_computing_data_reduction 'SAINT V8.34A (Bruker AXS Inc., 2013)'
_computing_molecular_graphics 'XP (Sheldrick, 2014)'
_computing_publication_material 'SHELXL-2014 (Sheldrick, 2014)'
_computing_structure_refinement 'SHELXL-2014 (Sheldrick, 2014)'
_computing_structure_solution 'SHELXL-2014 (Sheldrick, 2014)'
_diffrn_ambient_temperature 100.(2)
_diffrn_detector_area_resol_mean 10.4167
_diffrn_measured_fraction_theta_full 0.995
_diffrn_measured_fraction_theta_max 0.995
_diffrn_measurement_device_type 'Bruker D8 Venture PHOTON 100 CMOS'
_diffrn_measurement_method 'omega and phi scans'
_diffrn_radiation_monochromator 'MX mirror'
_diffrn_radiation_type 'Mo K\a'
_diffrn_radiation_wavelength 0.71073
_diffrn_reflns_av_R_equivalents 0.0555
_diffrn_reflns_av_unetI/netI 0.0310
_diffrn_reflns_limit_h_max 25
_diffrn_reflns_limit_h_min -25
_diffrn_reflns_limit_k_max 7
_diffrn_reflns_limit_k_min -7
_diffrn_reflns_limit_l_max 24
_diffrn_reflns_limit_l_min -24
_diffrn_reflns_number 29705
_diffrn_reflns_theta_full 26.43
_diffrn_reflns_theta_max 26.43
_diffrn_reflns_theta_min 2.21
_diffrn_source 'Mo ImS'
_diffrn_source_type 'micro focus tube'
_exptl_absorpt_coefficient_mu 0.080
_exptl_absorpt_correction_T_max 1.00
_exptl_absorpt_correction_T_min 0.94
_exptl_absorpt_correction_type multi-scan
_exptl_absorpt_process_details
;
Bruker AXS (2014). SADABS, Version 2014/2, Bruker AXS Inc., Madison, Wisconsin,
USA.
;
_exptl_crystal_colour colourless
_exptl_crystal_density_diffrn 1.244
_exptl_crystal_density_method 'not measured'
_exptl_crystal_description needle
_exptl_crystal_F_000 864
_exptl_crystal_size_max 0.351
_exptl_crystal_size_mid 0.084
_exptl_crystal_size_min 0.067
_refine_diff_density_max 0.347
_refine_diff_density_min -0.324
_refine_ls_extinction_method none
_refine_ls_goodness_of_fit_ref 1.039
_refine_ls_hydrogen_treatment constr
_refine_ls_matrix_type full
_refine_ls_number_parameters 277
_refine_ls_number_reflns 4423
_refine_ls_number_restraints 0
_refine_ls_restrained_S_all 1.039
_refine_ls_R_factor_all 0.0581
_refine_ls_R_factor_gt 0.0420
_refine_ls_shift/su_max 0.001
_refine_ls_shift/su_mean 0.000
_refine_ls_structure_factor_coef Fsqd
_refine_ls_weighting_details 'w=1/[\s^2^(Fo^2^)+(0.0492P)^2^+1.1093P] where P=(Fo^2^+2Fc^2^)/3'
_refine_ls_weighting_scheme calc
_refine_ls_wR_factor_gt 0.0994
_refine_ls_wR_factor_ref 0.1086
_reflns_number_gt 3535
_reflns_number_total 4423
_reflns_threshold_expression 'I > 2\s(I)'
_cod_data_source_file c8nj00699g2.cif
_cod_data_source_block dan8271
_cod_depositor_comments 'Adding full bibliography for 7057513--7057515.cif.'
_cod_database_code 7057515

loop_
_space_group_symop_operation_xyz
'x, y, z'
'-x, y+1/2, -z+1/2'
'-x, -y, -z'
'x, -y-1/2, z-1/2'

loop_
_atom_site_type_symbol
_atom_site_label
_atom_site_fract_x
_atom_site_fract_y
_atom_site_fract_z
_atom_site_U_iso_or_equiv
_atom_site_adp_type
_atom_site_calc_flag
_atom_site_refinement_flags_adp
_atom_site_refinement_flags_posn
_atom_site_occupancy
N N1 0.60194(6) 1.1383(2) 0.75896(7) 0.0168(3) Uani d . . 1
N N2 0.65422(6) 1.0177(2) 0.74234(6) 0.0131(3) Uani d . . 1
N N3 0.77163(6) 0.9384(2) 0.77090(6) 0.0123(3) Uani d . . 1
O O1 0.70844(7) 0.0746(3) 0.49185(8) 0.0462(4) Uani d . . 1
O O2 0.60771(6) -0.12288(19) 0.45542(6) 0.0220(3) Uani d . . 1
C C1 0.54274(8) 1.0422(3) 0.72115(8) 0.0175(3) Uani d . . 1
H H1 0.4979 1.0917 0.7221 0.021 Uiso calc U R 1
C C2 0.55357(7) 0.8557(3) 0.67877(7) 0.0146(3) Uani d . . 1
C C3 0.50961(8) 0.6986(3) 0.63099(8) 0.0172(3) Uani d . . 1
H H3 0.4602 0.705 0.6212 0.021 Uiso calc U R 1
C C4 0.53948(8) 0.5357(3) 0.59868(8) 0.0173(3) Uani d . . 1
H H4 0.5104 0.4252 0.5676 0.021 Uiso calc U R 1
C C5 0.61307(8) 0.5293(3) 0.61089(7) 0.0153(3) Uani d . . 1
C C6 0.65726(7) 0.6847(2) 0.65804(7) 0.0140(3) Uani d . . 1
H H6 0.7065 0.6826 0.6661 0.017 Uiso calc U R 1
C C7 0.62658(7) 0.8439(2) 0.69306(7) 0.0127(3) Uani d . . 1
C C8 0.72527(7) 1.0774(2) 0.77737(7) 0.0125(3) Uani d . . 1
C C9 0.73553(8) 1.3009(3) 0.81703(8) 0.0179(3) Uani d . . 1
H H9A 0.7858 1.3348 0.8361 0.027 Uiso calc U R 1
H H9B 0.7156 1.2915 0.8573 0.027 Uiso calc U R 1
H H9C 0.712 1.4228 0.7836 0.027 Uiso calc U R 1
C C11 0.84440(7) 0.9949(2) 0.80185(7) 0.0122(3) Uani d . . 1
C C12 0.88222(7) 0.9021(2) 0.86966(7) 0.0136(3) Uani d . . 1
C C13 0.95342(8) 0.9511(3) 0.89718(8) 0.0171(3) Uani d . . 1
H H13 0.9796 0.89 0.9429 0.021 Uiso calc U R 1
C C14 0.98699(8) 1.0872(3) 0.85921(8) 0.0188(3) Uani d . . 1
H H14 1.0355 1.1212 0.8793 0.023 Uiso calc U R 1
C C15 0.94938(8) 1.1730(3) 0.79193(8) 0.0177(3) Uani d . . 1
H H15 0.9726 1.2647 0.7658 0.021 Uiso calc U R 1
C C16 0.87800(8) 1.1278(2) 0.76161(8) 0.0141(3) Uani d . . 1
C C17 0.84662(8) 0.7575(2) 0.91347(8) 0.0152(3) Uani d . . 1
H H17 0.8007 0.704 0.8799 0.018 Uiso calc U R 1
C C18 0.83141(8) 0.9007(3) 0.97362(8) 0.0190(3) Uani d . . 1
H H18A 0.8755 0.9612 1.0061 0.028 Uiso calc U R 1
H H18B 0.8088 0.8041 1.0014 0.028 Uiso calc U R 1
H H18C 0.8003 1.028 0.9517 0.028 Uiso calc U R 1
C C19 0.88979(9) 0.5450(3) 0.94632(9) 0.0224(3) Uani d . . 1
H H19A 0.9033 0.4632 0.9084 0.034 Uiso calc U R 1
H H19B 0.8616 0.4439 0.9668 0.034 Uiso calc U R 1
H H19C 0.9321 0.5921 0.9848 0.034 Uiso calc U R 1
C C20 0.83926(8) 1.2218(3) 0.68666(8) 0.0167(3) Uani d . . 1
H H20 0.789 1.1751 0.6745 0.02 Uiso calc U R 1
C C21 0.84226(8) 1.4843(3) 0.68646(9) 0.0202(3) Uani d . . 1
H H21A 0.8211 1.5449 0.7221 0.03 Uiso calc U R 1
H H21B 0.8164 1.5415 0.638 0.03 Uiso calc U R 1
H H21C 0.8912 1.5341 0.6991 0.03 Uiso calc U R 1
C C22 0.86880(9) 1.1216(3) 0.62868(8) 0.0234(4) Uani d . . 1
H H22A 0.9178 1.169 0.6388 0.035 Uiso calc U R 1
H H22B 0.8412 1.1777 0.5807 0.035 Uiso calc U R 1
H H22C 0.8662 0.9542 0.6296 0.035 Uiso calc U R 1
C C31 0.64434(8) 0.3640(3) 0.57267(8) 0.0184(3) Uani d . . 1
H H31 0.6919 0.389 0.5753 0.022 Uiso calc U R 1
C C32 0.61298(8) 0.1823(3) 0.53460(8) 0.0184(3) Uani d . . 1
H H32 0.5667 0.1425 0.5336 0.022 Uiso calc U R 1
C C33 0.64971(8) 0.0428(3) 0.49396(8) 0.0216(3) Uani d . . 1
C C34 0.63760(9) -0.2606(3) 0.41037(10) 0.0280(4) Uani d . . 1
H H34A 0.6575 -0.1604 0.3811 0.042 Uiso calc U R 1
H H34B 0.601 -0.3567 0.3783 0.042 Uiso calc U R 1
H H34C 0.6747 -0.3581 0.4412 0.042 Uiso calc U R 1

loop_
_atom_site_aniso_label
_atom_site_aniso_U_11
_atom_site_aniso_U_22
_atom_site_aniso_U_33
_atom_site_aniso_U_12
_atom_site_aniso_U_13
_atom_site_aniso_U_23
N1 0.0153(6) 0.0192(7) 0.0175(6) 0.0050(5) 0.0072(5) 0.0007(5)
N2 0.0116(6) 0.0142(6) 0.0140(6) 0.0011(5) 0.0047(5) -0.0017(5)
N3 0.0130(6) 0.0134(6) 0.0109(6) -0.0013(5) 0.0042(5) 0.0000(5)
O1 0.0243(7) 0.0541(9) 0.0644(10) -0.0148(6) 0.0196(7) -0.0392(8)
O2 0.0225(6) 0.0193(6) 0.0247(6) -0.0047(5) 0.0080(5) -0.0091(5)
C1 0.0137(7) 0.0222(8) 0.0172(7) 0.0033(6) 0.0054(6) 0.0015(6)
C2 0.0132(7) 0.0185(7) 0.0127(7) 0.0007(6) 0.0047(5) 0.0032(6)
C3 0.0122(7) 0.0243(8) 0.0144(7) -0.0026(6) 0.0031(6) 0.0014(6)
C4 0.0159(7) 0.0217(8) 0.0129(7) -0.0053(6) 0.0020(6) -0.0021(6)
C5 0.0166(7) 0.0173(7) 0.0114(6) -0.0002(6) 0.0034(5) 0.0013(6)
C6 0.0122(7) 0.0170(7) 0.0124(7) -0.0001(6) 0.0033(5) 0.0014(5)
C7 0.0145(7) 0.0136(7) 0.0095(6) -0.0022(6) 0.0029(5) 0.0022(5)
C8 0.0137(7) 0.0145(7) 0.0097(6) -0.0015(6) 0.0042(5) 0.0016(5)
C9 0.0172(7) 0.0163(8) 0.0194(7) -0.0003(6) 0.0046(6) -0.0041(6)
C11 0.0135(7) 0.0101(7) 0.0134(7) -0.0004(5) 0.0045(5) -0.0040(5)
C12 0.0167(7) 0.0114(7) 0.0129(7) -0.0003(6) 0.0050(6) -0.0034(5)
C13 0.0164(7) 0.0190(8) 0.0135(7) 0.0016(6) 0.0010(6) -0.0020(6)
C14 0.0115(7) 0.0236(8) 0.0204(7) -0.0014(6) 0.0037(6) -0.0050(6)
C15 0.0168(7) 0.0202(8) 0.0190(7) -0.0032(6) 0.0099(6) -0.0024(6)
C16 0.0150(7) 0.0137(7) 0.0139(7) 0.0003(6) 0.0050(6) -0.0024(5)
C17 0.0168(7) 0.0145(7) 0.0129(7) -0.0018(6) 0.0026(6) -0.0012(6)
C18 0.0234(8) 0.0186(8) 0.0168(7) -0.0007(6) 0.0089(6) -0.0010(6)
C19 0.0287(9) 0.0164(8) 0.0207(8) 0.0020(7) 0.0052(7) 0.0016(6)
C20 0.0168(7) 0.0191(8) 0.0146(7) -0.0031(6) 0.0051(6) 0.0013(6)
C21 0.0200(8) 0.0189(8) 0.0232(8) 0.0027(6) 0.0087(6) 0.0024(6)
C22 0.0361(9) 0.0187(8) 0.0163(7) -0.0006(7) 0.0092(7) -0.0006(6)
C31 0.0153(7) 0.0222(8) 0.0167(7) -0.0008(6) 0.0034(6) -0.0016(6)
C32 0.0190(7) 0.0194(8) 0.0157(7) -0.0014(6) 0.0038(6) -0.0013(6)
C33 0.0185(8) 0.0233(8) 0.0209(8) -0.0035(7) 0.0028(6) -0.0052(6)
C34 0.0297(9) 0.0244(9) 0.0324(9) -0.0058(7) 0.0134(8) -0.0130(7)

loop_
_atom_type_symbol
_atom_type_description
_atom_type_scat_dispersion_real
_atom_type_scat_dispersion_imag
_atom_type_scat_source
C C 0.0033 0.0016 'International Tables Vol C Tables 4.2.6.8 and 6.1.1.4'
H H 0.0000 0.0000 'International Tables Vol C Tables 4.2.6.8 and 6.1.1.4'
N N 0.0061 0.0033 'International Tables Vol C Tables 4.2.6.8 and 6.1.1.4'
O O 0.0106 0.0060 'International Tables Vol C Tables 4.2.6.8 and 6.1.1.4'

loop_
_geom_angle_atom_site_label_1
_geom_angle_atom_site_label_2
_geom_angle_atom_site_label_3
_geom_angle
C1 N1 N2 105.79(12)
N1 N2 C7 111.25(11)
N1 N2 C8 119.02(11)
C7 N2 C8 129.69(12)
C8 N3 C11 119.51(12)
C33 O2 C34 115.46(12)
N1 C1 C2 112.23(13)
N1 C1 H1 123.9
C2 C1 H1 123.9
C7 C2 C3 120.17(13)
C7 C2 C1 104.96(13)
C3 C2 C1 134.87(14)
C4 C3 C2 118.68(14)
C4 C3 H3 120.7
C2 C3 H3 120.7
C3 C4 C5 121.15(14)
C3 C4 H4 119.4
C5 C4 H4 119.4
C6 C5 C4 120.70(14)
C6 C5 C31 118.30(13)
C4 C5 C31 120.97(13)
C5 C6 C7 117.67(13)
C5 C6 H6 121.2
C7 C6 H6 121.2
N2 C7 C6 132.65(13)
N2 C7 C2 105.77(12)
C6 C7 C2 121.53(13)
N3 C8 N2 116.94(13)
N3 C8 C9 128.28(13)
N2 C8 C9 114.78(12)
C8 C9 H9A 109.5
C8 C9 H9B 109.5
H9A C9 H9B 109.5
C8 C9 H9C 109.5
H9A C9 H9C 109.5
H9B C9 H9C 109.5
C12 C11 C16 121.04(13)
C12 C11 N3 119.25(12)
C16 C11 N3 119.53(12)
C13 C12 C11 118.29(13)
C13 C12 C17 120.14(13)
C11 C12 C17 121.55(13)
C14 C13 C12 121.43(14)
C14 C13 H13 119.3
C12 C13 H13 119.3
C15 C14 C13 119.55(14)
C15 C14 H14 120.2
C13 C14 H14 120.2
C14 C15 C16 121.35(14)
C14 C15 H15 119.3
C16 C15 H15 119.3
C15 C16 C11 118.29(13)
C15 C16 C20 119.38(13)
C11 C16 C20 122.33(13)
C12 C17 C19 112.29(12)
C12 C17 C18 110.78(12)
C19 C17 C18 110.10(12)
C12 C17 H17 107.8
C19 C17 H17 107.8
C18 C17 H17 107.8
C17 C18 H18A 109.5
C17 C18 H18B 109.5
H18A C18 H18B 109.5
C17 C18 H18C 109.5
H18A C18 H18C 109.5
H18B C18 H18C 109.5
C17 C19 H19A 109.5
C17 C19 H19B 109.5
H19A C19 H19B 109.5
C17 C19 H19C 109.5
H19A C19 H19C 109.5
H19B C19 H19C 109.5
C16 C20 C21 110.73(12)
C16 C20 C22 111.10(13)
C21 C20 C22 110.79(12)
C16 C20 H20 108.0
C21 C20 H20 108.0
C22 C20 H20 108.0
C20 C21 H21A 109.5
C20 C21 H21B 109.5
H21A C21 H21B 109.5
C20 C21 H21C 109.5
H21A C21 H21C 109.5
H21B C21 H21C 109.5
C20 C22 H22A 109.5
C20 C22 H22B 109.5
H22A C22 H22B 109.5
C20 C22 H22C 109.5
H22A C22 H22C 109.5
H22B C22 H22C 109.5
C32 C31 C5 126.85(15)
C32 C31 H31 116.6
C5 C31 H31 116.6
C31 C32 C33 120.39(14)
C31 C32 H32 119.8
C33 C32 H32 119.8
O1 C33 O2 122.89(15)
O1 C33 C32 125.78(15)
O2 C33 C32 111.26(13)
O2 C34 H34A 109.5
O2 C34 H34B 109.5
H34A C34 H34B 109.5
O2 C34 H34C 109.5
H34A C34 H34C 109.5
H34B C34 H34C 109.5

loop_
_geom_bond_atom_site_label_1
_geom_bond_atom_site_label_2
_geom_bond_distance
N1 C1 1.3139(19)
N1 N2 1.3793(16)
N2 C7 1.3871(18)
N2 C8 1.4200(18)
N3 C8 1.2681(18)
N3 C11 1.4348(18)
O1 C33 1.204(2)
O2 C33 1.3480(19)
O2 C34 1.4438(19)
C1 C2 1.419(2)
C1 H1 0.95
C2 C7 1.4045(19)
C2 C3 1.405(2)
C3 C4 1.372(2)
C3 H3 0.95
C4 C5 1.420(2)
C4 H4 0.95
C5 C6 1.395(2)
C5 C31 1.468(2)
C6 C7 1.399(2)
C6 H6 0.95
C8 C9 1.497(2)
C9 H9A 0.98
C9 H9B 0.98
C9 H9C 0.98
C11 C12 1.4074(19)
C11 C16 1.408(2)
C12 C13 1.391(2)
C12 C17 1.520(2)
C13 C14 1.388(2)
C13 H13 0.95
C14 C15 1.383(2)
C14 H14 0.95
C15 C16 1.395(2)
C15 H15 0.95
C16 C20 1.522(2)
C17 C19 1.535(2)
C17 C18 1.537(2)
C17 H17 1.0
C18 H18A 0.98
C18 H18B 0.98
C18 H18C 0.98
C19 H19A 0.98
C19 H19B 0.98
C19 H19C 0.98
C20 C21 1.535(2)
C20 C22 1.535(2)
C20 H20 1.0
C21 H21A 0.98
C21 H21B 0.98
C21 H21C 0.98
C22 H22A 0.98
C22 H22B 0.98
C22 H22C 0.98
C31 C32 1.334(2)
C31 H31 0.95
C32 C33 1.476(2)
C32 H32 0.95
C34 H34A 0.98
C34 H34B 0.98
C34 H34C 0.98

loop_
_geom_torsion_atom_site_label_1
_geom_torsion_atom_site_label_2
_geom_torsion_atom_site_label_3
_geom_torsion_atom_site_label_4
_geom_torsion
C1 N1 N2 C7 0.17(15)
C1 N1 N2 C8 -177.77(12)
N2 N1 C1 C2 0.23(16)
N1 C1 C2 C7 -0.53(17)
N1 C1 C2 C3 179.14(16)
C7 C2 C3 C4 -0.3(2)
C1 C2 C3 C4 -179.95(16)
C2 C3 C4 C5 -2.2(2)
C3 C4 C5 C6 2.0(2)
C3 C4 C5 C31 -176.10(14)
C4 C5 C6 C7 0.7(2)
C31 C5 C6 C7 178.86(13)
N1 N2 C7 C6 176.92(14)
C8 N2 C7 C6 -5.4(2)
N1 N2 C7 C2 -0.50(15)
C8 N2 C7 C2 177.16(13)
C5 C6 C7 N2 179.71(14)
C5 C6 C7 C2 -3.2(2)
C3 C2 C7 N2 -179.13(13)
C1 C2 C7 N2 0.59(15)
C3 C2 C7 C6 3.1(2)
C1 C2 C7 C6 -177.18(13)
C11 N3 C8 N2 176.75(11)
C11 N3 C8 C9 -2.6(2)
N1 N2 C8 N3 167.58(12)
C7 N2 C8 N3 -9.9(2)
N1 N2 C8 C9 -13.00(17)
C7 N2 C8 C9 169.50(13)
C8 N3 C11 C12 98.77(16)
C8 N3 C11 C16 -86.00(17)
C16 C11 C12 C13 2.1(2)
N3 C11 C12 C13 177.22(12)
C16 C11 C12 C17 -179.71(13)
N3 C11 C12 C17 -4.6(2)
C11 C12 C13 C14 -0.2(2)
C17 C12 C13 C14 -178.43(13)
C12 C13 C14 C15 -1.2(2)
C13 C14 C15 C16 0.7(2)
C14 C15 C16 C11 1.1(2)
C14 C15 C16 C20 -178.65(14)
C12 C11 C16 C15 -2.5(2)
N3 C11 C16 C15 -177.66(13)
C12 C11 C16 C20 177.24(13)
N3 C11 C16 C20 2.1(2)
C13 C12 C17 C19 -45.14(18)
C11 C12 C17 C19 136.66(14)
C13 C12 C17 C18 78.43(17)
C11 C12 C17 C18 -99.77(15)
C15 C16 C20 C21 -60.78(18)
C11 C16 C20 C21 119.46(15)
C15 C16 C20 C22 62.79(18)
C11 C16 C20 C22 -116.97(15)
C6 C5 C31 C32 169.05(15)
C4 C5 C31 C32 -12.8(2)
C5 C31 C32 C33 174.77(14)
C34 O2 C33 O1 -0.5(2)
C34 O2 C33 C32 176.54(13)
C31 C32 C33 O1 1.0(3)
C31 C32 C33 O2 -175.95(14)
